data_1519076
loop_
_publ_author_name
'Leiv K. Sydnes'
'Hans H. Ovrebo'
'Thoralf Engebretsen'

_publ_section_title
;
 Photochemical reduction of gem-dihalocyclopropanes. III. Debromination of
 some compounds containing two 1,1-dibromocyclopropane moieties
;
_journal_name_full 'Acta Chemica Scandinavica'
_journal_page_first 417
_journal_page_last 424
_journal_volume 53
_journal_year 1999
_chemical_formula_sum 'C13 H12 Br4'
_chemical_formula_weight 487.87
_space_group_IT_number 14
_symmetry_cell_setting monoclinic
_symmetry_Int_Tables_number 14
_symmetry_space_group_name_Hall '-P 2ybc'
_symmetry_space_group_name_H-M 'P 1 21/c 1'
_cell_angle_alpha 90
_cell_angle_beta 95.82(3)
_cell_angle_gamma 90
_cell_formula_units_Z 4
_cell_length_a 6.4510(10)
_cell_length_b 12.681(3)
_cell_length_c 17.809(4)
_cell_volume 1449.4(5)
_diffrn_ambient_temperature 109
_diffrn_radiation_probe x-ray
_diffrn_radiation_type MoK\a
_diffrn_radiation_wavelength 0.71069
_exptl_absorpt_coefficient_mu 11.083
_exptl_crystal_density_diffrn 2.236
_exptl_crystal_F_000 920
_refine_ls_number_parameters 154
_refine_ls_number_reflns 1677
_refine_ls_R_factor_gt 0.0443
_refine_ls_wR_factor_gt 0.1247
_cod_data_source_file Acta-Chem-Scand-1999-53-417-424-2.cif
_cod_data_source_block C13H12Br4-2B
_cod_original_sg_symbol_H-M 'P 21/c'
_cod_database_code 1519076

loop_
_symmetry_equiv_pos_site_id
_symmetry_equiv_pos_as_xyz
1 x,y,z
2 -x,1/2+y,1/2-z
3 -x,-y,-z
4 x,1/2-y,1/2+z

loop_
_atom_site_label
_atom_site_type_symbol
_atom_site_thermal_displace_type
_atom_site_fract_x
_atom_site_fract_y
_atom_site_fract_z
_atom_site_occupancy
_atom_site_U_iso_or_equiv
_atom_site_calc_flag
_atom_site_refinement_flags
_atom_site_disorder_assembly
_atom_site_disorder_group
Br1 Br Uiso 0.2483(2) -0.78040(10) -0.50760(10) 1.000 0.0280(10) . . . .
Br2 Br Uiso 0.7332(2) -0.81250(10) -0.46650(10) 1.000 0.0310(10) . . . .
Br3 Br Uiso -0.0452(2) -0.78960(10) -0.18510(10) 1.000 0.0270(10) . . . .
Br4 Br Uiso 0.0717(2) -0.54940(10) -0.19520(10) 1.000 0.0280(10) . . . .
C1 C Uiso 0.4597(18) -0.8408(7) -0.4393(7) 1.000 0.028(3) . . . .
C2 C Uiso 0.421(2) -0.9490(7) -0.4090(6) 1.000 0.032(4) . . . .
C3 C Uiso 0.4398(18) -0.8544(7) -0.3564(6) 1.000 0.022(2) . . . .
C4 C Uiso 0.2454(18) -0.8170(7) -0.3201(7) 1.000 0.025(2) . . . .
C5 C Uiso 0.2816(18) -0.7131(6) -0.2794(6) 1.000 0.020(3) . . . .
C6 C Uiso 0.3835(18) -0.7155(7) -0.1991(6) 1.000 0.023(3) . . . .
C7 C Uiso 0.159(2) -0.6912(7) -0.2133(6) 1.000 0.027(4) . . . .
C8 C Uiso 0.3336(19) -0.6215(7) -0.3282(6) 1.000 0.026(3) . . . .
C9 C Uiso 0.534(2) -0.5847(7) -0.3277(7) 1.000 0.027(3) . . . .
C10 C Uiso 0.5794(19) -0.5003(8) -0.3726(7) 1.000 0.035(4) . . . .
C11 C Uiso 0.4261(17) -0.4535(7) -0.4188(6) 1.000 0.023(2) . . . .
C12 C Uiso 0.2164(19) -0.4901(8) -0.4223(7) 1.000 0.029(2) . . . .
C13 C Uiso 0.1742(17) -0.5755(7) -0.3762(6) 1.000 0.023(2) . . . .

loop_
_geom_angle_atom_site_label_1
_geom_angle_atom_site_label_2
_geom_angle_atom_site_label_3
_geom_angle
_geom_angle_site_symmetry_1
_geom_angle_site_symmetry_2
_geom_angle_site_symmetry_3
_geom_angle_publ_flag
Br1 C1 Br2 112.6(6) . . . yes
Br1 C1 C2 117.7(8) . . . yes
Br1 C1 C3 123.3(8) . . . yes
Br2 C1 C2 117.0(8) . . . yes
Br2 C1 C3 116.3(8) . . . yes
C2 C1 C3 60.7(7) . . . no
C1 C2 C3 59.7(7) . . . no
C1 C3 C2 59.7(6) . . . no
C1 C3 C4 122.0(9) . . . no
C2 C3 C4 118.9(9) . . . no
C3 C4 C5 112.1(9) . . . no
C4 C5 C6 117.9(8) . . . no
C4 C5 C7 117.9(9) . . . no
C4 C5 C8 115.3(9) . . . no
C6 C5 C7 58.5(7) . . . no
C6 C5 C8 117.4(8) . . . no
C7 C5 C8 118.2(8) . . . no
C5 C6 C7 60.6(7) . . . no
Br3 C7 Br4 110.1(6) . . . yes
Br3 C7 C5 120.9(7) . . . yes
Br3 C7 C6 120.5(7) . . . yes
Br4 C7 C5 119.3(6) . . . yes
Br4 C7 C6 117.7(7) . . . yes
C5 C7 C6 60.9(8) . . . no
C5 C8 C9 121.5(10) . . . no
C5 C8 C13 118.8(10) . . . no
C9 C8 C13 119.8(9) . . . no
C8 C9 C10 120.9(11) . . . no
C9 C10 C11 120.3(11) . . . no
C10 C11 C12 120.9(10) . . . no
C11 C12 C13 117.8(10) . . . no
C8 C13 C12 120.4(10) . . . no

loop_
_geom_bond_atom_site_label_1
_geom_bond_atom_site_label_2
_geom_bond_distance
_geom_bond_site_symmetry_1
_geom_bond_site_symmetry_2
_geom_bond_publ_flag
Br1 C1 1.895(12) . . yes
Br2 C1 1.910(12) . . yes
Br3 C7 1.918(11) . . yes
Br4 C7 1.921(10) . . yes
C1 C2 1.505(13) . . no
C1 C3 1.505(16) . . no
C2 C3 1.519(14) . . no
C3 C4 1.543(16) . . no
C4 C5 1.511(13) . . no
C5 C6 1.512(15) . . no
C5 C7 1.509(16) . . no
C5 C8 1.509(13) . . no
C6 C7 1.477(17) . . no
C8 C9 1.374(17) . . no
C8 C13 1.397(15) . . no
C9 C10 1.385(15) . . no
C10 C11 1.357(16) . . no
C11 C12 1.426(16) . . no
C12 C13 1.402(15) . . no

loop_
_geom_torsion_atom_site_label_1
_geom_torsion_atom_site_label_2
_geom_torsion_atom_site_label_3
_geom_torsion_atom_site_label_4
_geom_torsion
_geom_torsion_site_symmetry_1
_geom_torsion_site_symmetry_2
_geom_torsion_site_symmetry_3
_geom_torsion_site_symmetry_4
_geom_torsion_publ_flag
Br1 C1 C2 C3 -114.6(10) . . . . no
Br2 C1 C2 C3 106.5(10) . . . . no
Br1 C1 C3 C2 105.5(10) . . . . no
Br1 C1 C3 C4 -1.6(13) . . . . no
Br2 C1 C3 C2 -107.6(9) . . . . no
Br2 C1 C3 C4 145.2(8) . . . . no
C2 C1 C3 C4 -107.2(11) . . . . no
C1 C2 C3 C4 112.2(11) . . . . no
C1 C3 C4 C5 -100.8(11) . . . . no
C2 C3 C4 C5 -171.2(9) . . . . no
C3 C4 C5 C6 -84.4(12) . . . . no
C3 C4 C5 C7 -151.6(10) . . . . no
C3 C4 C5 C8 61.2(13) . . . . no
C4 C5 C6 C7 -107.2(11) . . . . no
C8 C5 C6 C7 107.9(10) . . . . no
C4 C5 C7 Br3 -2.8(14) . . . . no
C4 C5 C7 Br4 -145.4(8) . . . . no
C4 C5 C7 C6 107.2(10) . . . . no
C6 C5 C7 Br3 -110.1(9) . . . . no
C6 C5 C7 Br4 107.4(9) . . . . no
C8 C5 C7 Br3 143.5(8) . . . . no
C8 C5 C7 Br4 0.9(14) . . . . no
C8 C5 C7 C6 -106.5(10) . . . . no
C4 C5 C8 C9 -103.2(12) . . . . no
C4 C5 C8 C13 75.1(13) . . . . no
C6 C5 C8 C9 42.6(14) . . . . no
C6 C5 C8 C13 -139.1(10) . . . . no
C7 C5 C8 C9 109.7(12) . . . . no
C7 C5 C8 C13 -72.0(13) . . . . no
C5 C6 C7 Br3 110.7(8) . . . . no
C5 C6 C7 Br4 -109.8(8) . . . . no
C5 C8 C9 C10 -179.8(10) . . . . no
C13 C8 C9 C10 2.0(16) . . . . no
C5 C8 C13 C12 179.9(9) . . . . no
C9 C8 C13 C12 -1.8(16) . . . . no
C8 C9 C10 C11 -1.0(17) . . . . no
C9 C10 C11 C12 -0.2(17) . . . . no
C10 C11 C12 C13 0.3(16) . . . . no
C11 C12 C13 C8 0.7(16) . . . . no
